data_7218357
loop_
_publ_author_name
'Zhou, Wanli'
'Zhang, Zheyu'
'Peng, Jun'
'Wang, Xiang'
'Shi, Zhenyu'
'Li, Guangzhe'

_publ_section_title
;
 A series of hybrids with a framework constructed from
 {--SiW11--Ln--SiW11--}nchains and {Cu/bimpy} ribbons
;
_journal_issue 47
_journal_name_full CrystEngComm
_journal_page_first 10893
_journal_paper_doi 10.1039/C4CE01409J
_journal_volume 16
_journal_year 2014
_chemical_formula_moiety 'C44 H36 Cu5 N20 O88 Si2 W22 Y2'
_chemical_formula_sum 'C44 H70 Cu5 N20 O95 Si2 W22 Y2'
_chemical_formula_weight 6995.60
_chemical_name_systematic
; 
 ? 
;
_space_group_IT_number 2
_symmetry_cell_setting triclinic
_symmetry_space_group_name_Hall '-P 1'
_symmetry_space_group_name_H-M 'P -1'
_atom_sites_solution_hydrogens geom
_atom_sites_solution_primary direct
_atom_sites_solution_secondary difmap
_audit_creation_method SHELXL-97
_cell_angle_alpha 83.543(5)
_cell_angle_beta 81.741(5)
_cell_angle_gamma 71.112(5)
_cell_formula_units_Z 1
_cell_length_a 11.335(5)
_cell_length_b 12.152(5)
_cell_length_c 23.319(5)
_cell_measurement_reflns_used 17333
_cell_measurement_temperature 293(2)
_cell_measurement_theta_max 25.03
_cell_measurement_theta_min 0.88
_cell_volume 3000.1(19)
_computing_cell_refinement CrysAlis
_computing_data_collection 'CrysAlis (Oxford Diffraction,2006)'
_computing_data_reduction CrysAlis
_computing_molecular_graphics 'Bruker SHELXTL'
_computing_publication_material 'Bruker SHELXTL'
_computing_structure_refinement 'SHELXL-97 (Sheldrick, 1997)'
_computing_structure_solution 'SHELXS-97 (Sheldrick, 1990)'
_diffrn_ambient_temperature 293(2)
_diffrn_measured_fraction_theta_full 0.996
_diffrn_measured_fraction_theta_max 0.996
_diffrn_measurement_device_type 'Xcalibur, Ruby, Gemini ultra'
_diffrn_measurement_method '\w scan'
_diffrn_radiation_monochromator graphite
_diffrn_radiation_source 'fine-focus sealed tube'
_diffrn_radiation_type MoK\a
_diffrn_radiation_wavelength 0.71069
_diffrn_reflns_av_R_equivalents 0.0509
_diffrn_reflns_av_sigmaI/netI 0.0954
_diffrn_reflns_limit_h_max 13
_diffrn_reflns_limit_h_min -12
_diffrn_reflns_limit_k_max 14
_diffrn_reflns_limit_k_min -14
_diffrn_reflns_limit_l_max 27
_diffrn_reflns_limit_l_min -27
_diffrn_reflns_number 17333
_diffrn_reflns_theta_full 25.03
_diffrn_reflns_theta_max 25.03
_diffrn_reflns_theta_min 0.88
_exptl_absorpt_coefficient_mu 22.944
_exptl_absorpt_correction_T_max 0.064
_exptl_absorpt_correction_T_min 0.056
_exptl_absorpt_correction_type multi-scan
_exptl_absorpt_process_details 'SADABS, Sheldrick, 1996'
_exptl_crystal_colour blue
_exptl_crystal_density_diffrn 3.872
_exptl_crystal_density_method 'not measured'
_exptl_crystal_description block
_exptl_crystal_F_000 3113
_exptl_crystal_size_max 0.14
_exptl_crystal_size_mid 0.13
_exptl_crystal_size_min 0.12
_refine_diff_density_max 2.956
_refine_diff_density_min -2.755
_refine_diff_density_rms 0.585
_refine_ls_extinction_method none
_refine_ls_goodness_of_fit_ref 1.057
_refine_ls_hydrogen_treatment constr
_refine_ls_matrix_type full
_refine_ls_number_parameters 889
_refine_ls_number_reflns 10583
_refine_ls_number_restraints 276
_refine_ls_restrained_S_all 1.048
_refine_ls_R_factor_all 0.0808
_refine_ls_R_factor_gt 0.0506
_refine_ls_shift/su_max 0.005
_refine_ls_shift/su_mean 0.000
_refine_ls_structure_factor_coef Fsqd
_refine_ls_weighting_details 'calc w=1/[\s^2^(Fo^2^)+(0.0570P)^2^+43.7044P] where P=(Fo^2^+2Fc^2^)/3'
_refine_ls_weighting_scheme calc
_refine_ls_wR_factor_gt 0.1232
_refine_ls_wR_factor_ref 0.1439
_reflns_number_gt 7624
_reflns_number_total 10583
_reflns_threshold_expression >2sigma(I)
_cod_data_source_file c4ce01409j2.cif
_cod_data_source_block y
_cod_depositor_comments 'Adding full bibliography for 7218354--7218358.cif.'
_cod_database_code 7218357

loop_
_symmetry_equiv_pos_as_xyz
'x, y, z'
'-x, -y, -z'

loop_
_atom_site_label
_atom_site_type_symbol
_atom_site_fract_x
_atom_site_fract_y
_atom_site_fract_z
_atom_site_U_iso_or_equiv
_atom_site_adp_type
_atom_site_occupancy
_atom_site_symmetry_multiplicity
_atom_site_calc_flag
_atom_site_refinement_flags
_atom_site_disorder_assembly
_atom_site_disorder_group
W1 W 1.08615(8) 0.01098(7) 0.23558(4) 0.0146(2) Uani 1 1 d . . .
W2 W 0.98687(8) 0.15729(7) 0.36891(4) 0.0136(2) Uani 1 1 d . . .
W3 W 0.98008(8) 0.51458(7) 0.25469(4) 0.0139(2) Uani 1 1 d . . .
W4 W 0.76239(8) 0.42068(7) 0.36972(4) 0.0154(2) Uani 1 1 d . . .
W5 W 0.68097(8) 0.18445(7) 0.35560(4) 0.0136(2) Uani 1 1 d . . .
W6 W 0.78609(8) 0.03283(7) 0.21918(4) 0.0162(2) Uani 1 1 d . . .
W7 W 0.96737(8) 0.12952(7) 0.11126(4) 0.0140(2) Uani 1 1 d . . .
W8 W 0.73909(7) 0.42428(7) 0.10830(4) 0.0133(2) Uani 1 1 d . . .
W9 W 0.64621(8) 0.56719(7) 0.23155(4) 0.0177(2) Uani 1 1 d . . .
W10 W 1.06895(7) 0.38338(7) 0.13301(4) 0.01115(19) Uani 1 1 d . . .
W11 W 0.55873(7) 0.33143(7) 0.21797(4) 0.0142(2) Uani 1 1 d . . .
Cu1 Cu 1.1078(2) -0.2560(2) 0.25484(11) 0.0124(5) Uani 1 1 d . . .
Cu2 Cu 1.6925(2) -0.3702(2) -0.02826(11) 0.0167(6) Uani 1 1 d . . .
Cu3 Cu 0.5000 0.0000 0.5000 0.0291(10) Uani 1 2 d S . .
Y1 Y 1.2555(2) 0.23653(18) 0.25890(10) 0.0191(5) Uani 1 1 d . . .
Si1 Si 0.8688(5) 0.2868(5) 0.2377(2) 0.0093(11) Uani 1 1 d . . .
O1 O 1.1939(11) -0.1308(10) 0.2426(6) 0.009(3) Uani 1 1 d U . .
O2 O 1.0543(14) 0.0786(11) 0.4268(7) 0.021(3) Uani 1 1 d U . .
O3 O 0.9846(13) 0.6547(11) 0.2678(6) 0.018(3) Uani 1 1 d . . .
O4 O 0.7131(14) 0.5176(12) 0.4224(7) 0.023(4) Uani 1 1 d . . .
O5 O 0.5738(14) 0.1254(12) 0.3975(6) 0.020(3) Uani 1 1 d . . .
O5W O 1.6401(14) -0.4292(15) -0.0940(8) 0.033(4) Uani 1 1 d U . .
O6 O 0.7084(14) -0.0671(15) 0.2168(7) 0.031(4) Uani 1 1 d U . .
O7 O 1.0167(13) 0.0849(13) 0.0432(7) 0.026(4) Uani 1 1 d . . .
O8 O 0.7034(13) 0.4753(13) 0.0385(7) 0.024(4) Uani 1 1 d . . .
O9 O 0.5511(15) 0.7077(13) 0.2424(9) 0.038(5) Uani 1 1 d . . .
O10 O 1.1374(13) 0.4310(13) 0.0657(7) 0.021(4) Uani 1 1 d . . .
O11 O 0.4082(12) 0.3241(12) 0.2197(6) 0.016(3) Uani 1 1 d U . .
O12 O 0.7445(12) 0.3663(13) 0.2088(6) 0.017(3) Uani 1 1 d . . .
O13 O 0.6533(12) 0.3296(13) 0.3917(7) 0.020(3) Uani 1 1 d U . .
O14 O 0.8935(13) 0.2978(12) 0.4051(7) 0.022(4) Uani 1 1 d . . .
O15 O 0.8226(11) 0.1130(10) 0.3913(6) 0.007(3) Uani 1 1 d U . .
O16 O 0.6605(12) 0.5035(11) 0.3115(6) 0.014(3) Uani 1 1 d U . .
O17 O 0.7429(13) 0.0712(12) 0.2980(7) 0.022(4) Uani 1 1 d . . .
O18 O 1.0162(11) 0.0432(10) 0.3126(6) 0.007(3) Uani 1 1 d U . .
O19 O 1.1012(13) 0.2178(11) 0.3311(7) 0.019(3) Uani 1 1 d . . .
O20 O 0.8037(13) 0.5775(11) 0.2297(6) 0.016(3) Uani 1 1 d U . .
O21 O 1.1337(13) 0.4256(12) 0.2688(6) 0.018(3) Uani 1 1 d . . .
O22 O 1.1832(14) 0.0996(13) 0.2315(7) 0.023(4) Uani 1 1 d . . .
O23 O 1.2061(12) 0.3146(12) 0.1660(6) 0.016(3) Uani 1 1 d U . .
O24 O 1.0318(12) 0.5206(12) 0.1705(6) 0.015(3) Uani 1 1 d . . .
O25 O 0.8908(13) 0.4446(12) 0.1111(6) 0.016(3) Uani 1 1 d . . .
O26 O 0.6556(13) 0.5634(14) 0.1501(7) 0.024(4) Uani 1 1 d U . .
O27 O 0.8220(12) 0.2655(11) 0.0988(6) 0.014(3) Uani 1 1 d U . .
O28 O 1.0894(11) 0.0125(11) 0.1516(6) 0.010(3) Uani 1 1 d U . .
O29 O 0.9379(13) -0.0583(13) 0.2373(7) 0.023(4) Uani 1 1 d U . .
O30 O 0.5166(12) 0.4910(13) 0.2355(6) 0.019(3) Uani 1 1 d . . .
O31 O 0.8522(12) 0.0428(13) 0.1380(6) 0.018(3) Uani 1 1 d U . .
O32 O 0.6532(13) 0.1798(11) 0.2004(7) 0.019(4) Uani 1 1 d . . .
O33 O 1.0507(13) 0.2411(12) 0.1155(6) 0.019(3) Uani 1 1 d . . .
O34 O 0.5819(12) 0.2855(11) 0.2966(6) 0.012(3) Uani 1 1 d U . .
O35 O 0.8942(12) 0.4738(11) 0.3247(6) 0.014(3) Uani 1 1 d . . .
O36 O 0.5884(13) 0.3782(12) 0.1368(6) 0.017(3) Uani 1 1 d U . .
O37 O 0.8361(13) 0.2681(12) 0.3079(6) 0.017(3) Uani 1 1 d U . .
O38 O 0.9154(11) 0.1588(10) 0.2117(6) 0.006(3) Uani 1 1 d U . .
O39 O 0.9773(12) 0.3475(11) 0.2209(6) 0.011(3) Uani 1 1 d U . .
O1W O 1.388(3) 0.087(3) 0.3174(13) 0.099(9) Uani 1 1 d U . .
O2W O 1.4242(16) 0.1039(15) 0.1971(10) 0.053(6) Uani 1 1 d . . .
O3W O 1.3175(17) 0.307(2) 0.3390(8) 0.052(6) Uani 1 1 d . . .
O4W O 1.2699(15) -0.4120(14) 0.2583(9) 0.043(5) Uani 1 1 d . . .
O6W O 0.718(5) -0.232(4) 0.338(2) 0.084(17) Uani 0.50 1 d P . .
O8W O 0.404(4) 0.464(4) 0.453(2) 0.064(13) Uani 0.50 1 d P . .
O9W O 0.200(5) 0.499(3) 0.397(2) 0.070(14) Uani 0.50 1 d P . .
C1 C 0.9986(18) -0.2276(16) 0.3738(9) 0.012(4) Uani 1 1 d U . .
H1 H 0.9272 -0.2310 0.3599 0.015 Uiso 1 1 calc R . .
C2 C 0.9919(19) -0.2087(19) 0.4300(9) 0.017(5) Uani 1 1 d U . .
C3 C 1.091(2) -0.192(2) 0.4548(12) 0.037(6) Uani 1 1 d U . .
H3 H 1.0836 -0.1691 0.4922 0.044 Uiso 1 1 calc R . .
C4 C 1.2038(18) -0.2140(17) 0.4164(9) 0.013(4) Uani 1 1 d U . .
C5 C 1.2030(19) -0.2347(18) 0.3599(9) 0.017(5) Uani 1 1 d . . .
H5 H 1.2774 -0.2447 0.3353 0.020 Uiso 1 1 calc R . .
C6 C 0.763(2) -0.114(2) 0.4539(10) 0.023(5) Uani 1 1 d . . .
H6 H 0.7521 -0.0729 0.4180 0.027 Uiso 1 1 calc R . .
C7 C 0.719(2) -0.1854(17) 0.5345(11) 0.023(5) Uani 1 1 d U . .
H7 H 0.6753 -0.2016 0.5696 0.028 Uiso 1 1 calc R . .
C8 C 0.848(2) -0.239(2) 0.5181(11) 0.034(6) Uani 1 1 d U . .
H8 H 0.9052 -0.3001 0.5371 0.041 Uiso 1 1 calc R . .
C9 C 1.431(3) -0.279(3) 0.4283(18) 0.081(14) Uani 1 1 d . . .
H9 H 1.4541 -0.3509 0.4127 0.097 Uiso 1 1 calc R . .
C10 C 1.507(3) -0.232(2) 0.4493(13) 0.040(7) Uani 1 1 d U . .
H10 H 1.5921 -0.2692 0.4525 0.048 Uiso 1 1 calc R . .
C11 C 1.322(2) -0.107(2) 0.4555(12) 0.038(7) Uani 1 1 d . . .
H11 H 1.2540 -0.0396 0.4623 0.046 Uiso 1 1 calc R . .
C12 C 1.0020(19) -0.2476(18) 0.1474(10) 0.019(5) Uani 1 1 d U . .
H12 H 0.9297 -0.2455 0.1723 0.023 Uiso 1 1 calc R . .
C13 C 0.9983(17) -0.2446(16) 0.0893(9) 0.010(4) Uani 1 1 d U . .
C14 C 1.1028(19) -0.2483(17) 0.0501(10) 0.018(5) Uani 1 1 d U . .
H14 H 1.1015 -0.2472 0.0103 0.021 Uiso 1 1 calc R . .
C15 C 1.2117(17) -0.2537(16) 0.0745(9) 0.011(4) Uani 1 1 d U . .
C16 C 1.2114(18) -0.2583(15) 0.1344(9) 0.010(4) Uani 1 1 d . . .
H16 H 1.2852 -0.2650 0.1495 0.011 Uiso 1 1 calc R . .
C17 C 1.4397(19) -0.3238(17) 0.0386(10) 0.019(5) Uani 1 1 d U . .
H17 H 1.4624 -0.3856 0.0664 0.023 Uiso 1 1 calc R . .
C18 C 1.318(3) -0.163(3) -0.0078(12) 0.043(7) Uani 1 1 d U . .
H18 H 1.2532 -0.0965 -0.0177 0.052 Uiso 1 1 calc R . .
C19 C 1.443(2) -0.2024(19) -0.0337(11) 0.028(6) Uani 1 1 d U . .
H19 H 1.4722 -0.1679 -0.0681 0.033 Uiso 1 1 calc R . .
C20 C 0.8726(19) -0.3123(17) 0.0309(10) 0.017(5) Uani 1 1 d U . .
H20 H 0.9390 -0.3707 0.0135 0.021 Uiso 1 1 calc R . .
C21 C 0.768(2) -0.1643(19) 0.0854(10) 0.023(5) Uani 1 1 d U . .
H21 H 0.7500 -0.1052 0.1104 0.027 Uiso 1 1 calc R . .
C22 C 0.685(2) -0.193(3) 0.0577(11) 0.048(9) Uani 1 1 d . . .
H22 H 0.5980 -0.1584 0.0610 0.058 Uiso 1 1 calc R . .
N1 N 1.1039(16) -0.2417(16) 0.3371(8) 0.021(4) Uani 1 1 d . . .
N2 N 0.8677(16) -0.1755(15) 0.4662(7) 0.014(4) Uani 1 1 d . . .
N3 N 0.6689(18) -0.110(2) 0.4930(9) 0.041(6) Uani 1 1 d . . .
N4 N 1.3118(17) -0.1999(19) 0.4343(9) 0.031(5) Uani 1 1 d U . .
N5 N 1.4377(16) -0.1183(17) 0.4659(9) 0.025(5) Uani 1 1 d . . .
N6 N 1.1081(15) -0.2534(14) 0.1705(8) 0.014(4) Uani 1 1 d U . .
N7 N 1.3183(16) -0.2480(15) 0.0358(8) 0.017(4) Uani 1 1 d . . .
N8 N 1.5187(16) -0.2964(15) -0.0038(9) 0.021(4) Uani 1 1 d . . .
N9 N 0.8854(14) -0.2429(13) 0.0677(7) 0.010(3) Uani 1 1 d U . .
N10 N 0.7567(16) -0.2895(16) 0.0220(8) 0.021(4) Uani 1 1 d U . .
O7W O 0.420(3) -0.104(3) 0.1638(16) 0.033(8) Uani 0.50 1 d PU A 1
O10W O 1.075(7) 0.506(6) 0.409(3) 0.12(2) Uani 0.50 1 d PU . 1
O11W O 0.952(5) -0.473(5) 0.467(3) 0.096(17) Uani 0.50 1 d PU B 2
O12W O 0.342(5) 0.051(5) 0.095(3) 0.101(19) Uani 0.50 1 d PU C 2

loop_
_atom_site_aniso_label
_atom_site_aniso_U_11
_atom_site_aniso_U_22
_atom_site_aniso_U_33
_atom_site_aniso_U_23
_atom_site_aniso_U_13
_atom_site_aniso_U_12
W1 0.0163(5) 0.0155(4) 0.0117(5) 0.0004(4) -0.0011(3) -0.0054(4)
W2 0.0150(4) 0.0216(5) 0.0054(5) 0.0006(4) -0.0025(3) -0.0072(4)
W3 0.0184(5) 0.0157(4) 0.0119(5) -0.0018(4) -0.0039(3) -0.0101(4)
W4 0.0177(5) 0.0185(4) 0.0105(5) -0.0041(4) 0.0017(3) -0.0069(4)
W5 0.0135(4) 0.0195(4) 0.0085(5) 0.0017(4) -0.0011(3) -0.0071(4)
W6 0.0156(5) 0.0184(4) 0.0185(5) -0.0035(4) -0.0019(4) -0.0098(4)
W7 0.0191(5) 0.0183(4) 0.0071(5) -0.0017(3) -0.0031(3) -0.0083(4)
W8 0.0121(4) 0.0206(4) 0.0094(5) 0.0048(4) -0.0049(3) -0.0085(4)
W9 0.0134(5) 0.0148(4) 0.0243(6) -0.0027(4) -0.0047(4) -0.0022(4)
W10 0.0108(4) 0.0175(4) 0.0068(5) -0.0010(3) -0.0011(3) -0.0066(3)
W11 0.0090(4) 0.0226(5) 0.0123(5) 0.0003(4) -0.0031(3) -0.0066(4)
Cu1 0.0161(13) 0.0181(13) 0.0057(14) -0.0025(10) -0.0018(10) -0.0086(11)
Cu2 0.0141(13) 0.0296(15) 0.0097(15) -0.0021(12) -0.0013(10) -0.0110(12)
Cu3 0.013(2) 0.040(2) 0.033(3) -0.019(2) -0.0050(17) -0.0001(18)
Y1 0.0210(12) 0.0215(11) 0.0173(13) 0.0022(9) -0.0030(9) -0.0109(9)
Si1 0.007(3) 0.016(3) 0.007(3) -0.001(2) -0.004(2) -0.005(2)
O1 0.009(3) 0.008(3) 0.009(3) -0.0011(10) -0.0014(10) -0.0023(13)
O2 0.033(7) 0.005(6) 0.021(7) -0.002(5) -0.004(6) -0.003(5)
O3 0.023(8) 0.013(7) 0.018(9) -0.006(6) 0.008(6) -0.009(6)
O4 0.029(9) 0.020(8) 0.020(10) -0.017(7) 0.013(7) -0.009(7)
O5 0.032(9) 0.018(8) 0.012(9) 0.001(6) -0.001(7) -0.013(7)
O5W 0.022(7) 0.053(8) 0.030(8) -0.002(7) -0.014(6) -0.016(6)
O6 0.031(7) 0.059(8) 0.010(7) -0.003(6) -0.004(6) -0.024(6)
O7 0.015(8) 0.027(8) 0.038(11) -0.011(8) -0.002(7) -0.008(7)
O8 0.021(8) 0.027(8) 0.027(10) 0.011(7) -0.011(7) -0.011(7)
O9 0.032(10) 0.013(8) 0.058(14) -0.007(8) 0.001(9) 0.005(7)
O10 0.017(8) 0.028(8) 0.026(10) 0.002(7) -0.009(7) -0.015(7)
O11 0.011(6) 0.019(6) 0.022(7) -0.001(5) -0.009(5) -0.009(5)
O12 0.013(8) 0.032(9) 0.006(8) 0.003(7) -0.004(6) -0.008(7)
O13 0.007(6) 0.029(7) 0.026(7) -0.002(6) -0.004(5) -0.008(5)
O14 0.026(9) 0.023(8) 0.019(9) 0.009(7) -0.008(7) -0.013(7)
O15 0.007(3) 0.006(3) 0.007(3) -0.0009(10) -0.0010(10) -0.0022(13)
O16 0.015(6) 0.019(6) 0.007(7) 0.005(5) -0.001(5) -0.005(5)
O17 0.019(8) 0.018(8) 0.023(10) -0.002(7) 0.004(7) -0.002(7)
O18 0.007(3) 0.006(3) 0.007(3) -0.0009(10) -0.0005(10) -0.0016(13)
O19 0.020(8) 0.010(7) 0.021(9) -0.005(6) 0.003(6) 0.001(6)
O20 0.021(6) 0.007(6) 0.021(7) -0.006(5) -0.001(5) -0.007(5)
O21 0.022(8) 0.029(8) 0.008(8) -0.001(7) 0.000(6) -0.016(7)
O22 0.028(9) 0.029(9) 0.022(10) -0.006(7) 0.003(7) -0.022(7)
O23 0.014(6) 0.023(6) 0.014(7) -0.005(5) -0.007(5) -0.007(5)
O24 0.008(7) 0.026(8) 0.015(9) -0.009(7) 0.006(6) -0.010(6)
O25 0.021(8) 0.019(8) 0.009(8) 0.008(6) -0.007(6) -0.010(6)
O26 0.012(6) 0.041(7) 0.024(7) 0.002(6) -0.002(5) -0.016(6)
O27 0.017(6) 0.004(5) 0.019(7) 0.000(5) 0.002(5) -0.002(5)
O28 0.011(3) 0.010(3) 0.010(3) -0.0011(10) -0.0014(11) -0.0028(13)
O29 0.015(6) 0.039(7) 0.018(7) 0.011(6) -0.004(5) -0.016(6)
O30 0.014(8) 0.029(8) 0.017(9) -0.003(7) 0.006(6) -0.013(7)
O31 0.012(6) 0.030(7) 0.018(7) 0.000(6) -0.007(5) -0.013(5)
O32 0.022(8) 0.006(7) 0.033(10) -0.003(7) -0.006(7) -0.006(6)
O33 0.026(9) 0.022(8) 0.015(9) 0.007(7) -0.004(6) -0.016(7)
O34 0.012(3) 0.012(3) 0.011(3) -0.0005(10) -0.0010(11) -0.0034(13)
O35 0.021(8) 0.015(7) 0.009(8) 0.006(6) -0.007(6) -0.010(6)
O36 0.020(6) 0.020(6) 0.019(7) 0.006(5) -0.001(5) -0.018(5)
O37 0.020(6) 0.018(6) 0.011(7) -0.009(5) 0.006(5) -0.005(5)
O38 0.006(3) 0.006(3) 0.006(3) -0.0006(10) -0.0006(10) -0.0017(13)
O39 0.012(3) 0.012(3) 0.011(3) -0.0010(10) -0.0015(11) -0.0035(13)
O1W 0.093(12) 0.111(12) 0.085(12) -0.002(9) -0.019(9) -0.019(9)
O2W 0.030(10) 0.036(11) 0.090(18) -0.037(11) 0.011(10) -0.004(9)
O3W 0.046(12) 0.108(17) 0.016(11) -0.007(11) -0.009(9) -0.040(12)
O4W 0.024(10) 0.021(9) 0.080(17) -0.006(9) -0.009(9) -0.001(8)
O6W 0.11(4) 0.09(4) 0.09(4) -0.02(3) -0.03(3) -0.08(3)
O8W 0.03(2) 0.07(3) 0.08(4) -0.02(3) 0.01(2) 0.00(2)
O9W 0.12(4) 0.03(2) 0.06(4) 0.01(2) -0.03(3) -0.02(3)
C1 0.012(4) 0.012(4) 0.012(4) -0.0011(11) -0.0015(11) -0.0040(16)
C2 0.014(8) 0.029(8) 0.008(8) 0.002(7) 0.005(6) -0.011(7)
C3 0.028(9) 0.056(10) 0.029(10) 0.000(8) -0.006(8) -0.017(8)
C4 0.013(8) 0.014(8) 0.012(8) 0.001(7) -0.007(6) -0.003(6)
C5 0.019(12) 0.021(11) 0.011(12) -0.008(9) 0.006(9) -0.009(9)
C6 0.017(13) 0.040(14) 0.008(13) -0.009(11) -0.001(9) -0.003(11)
C7 0.027(9) 0.011(8) 0.032(10) -0.012(7) -0.001(7) -0.004(7)
C8 0.030(9) 0.047(10) 0.024(10) 0.003(8) -0.004(7) -0.011(8)
C9 0.040(19) 0.09(3) 0.12(4) -0.07(3) -0.04(2) -0.003(18)
C10 0.039(10) 0.030(9) 0.051(11) -0.010(8) -0.007(8) -0.008(8)
C11 0.025(14) 0.056(18) 0.041(19) -0.023(15) 0.000(12) -0.020(13)
C12 0.016(8) 0.028(8) 0.019(9) -0.001(7) -0.011(7) -0.010(7)
C13 0.010(4) 0.009(4) 0.010(4) -0.0005(11) -0.0011(11) -0.0029(16)
C14 0.023(8) 0.010(7) 0.022(9) -0.006(7) -0.005(7) -0.005(7)
C15 0.011(4) 0.011(4) 0.011(4) -0.0011(11) -0.0014(11) -0.0035(16)
C16 0.011(10) 0.009(9) 0.006(11) 0.001(8) 0.003(8) -0.003(8)
C17 0.021(8) 0.007(7) 0.025(9) -0.007(7) -0.004(7) 0.004(7)
C18 0.035(10) 0.055(11) 0.035(11) 0.017(8) -0.004(8) -0.015(8)
C19 0.032(9) 0.020(8) 0.028(10) -0.007(7) -0.001(7) -0.004(7)
C20 0.019(8) 0.010(7) 0.020(9) 0.001(7) 0.000(7) -0.004(7)
C21 0.023(5) 0.023(5) 0.023(5) -0.0019(11) -0.0028(12) -0.0070(19)
C22 0.016(13) 0.12(3) 0.016(15) -0.022(17) 0.005(11) -0.027(15)
N1 0.018(10) 0.036(11) 0.018(11) -0.006(9) -0.005(8) -0.019(9)
N2 0.014(10) 0.023(10) 0.006(10) 0.001(8) -0.001(7) -0.006(8)
N3 0.020(12) 0.090(19) 0.018(13) 0.016(12) -0.012(9) -0.028(12)
N4 0.017(8) 0.050(9) 0.023(9) 0.003(7) -0.006(6) -0.008(7)
N5 0.015(10) 0.043(12) 0.020(12) -0.009(10) -0.010(8) -0.006(9)
N6 0.014(4) 0.014(4) 0.013(4) -0.0011(11) -0.0015(11) -0.0041(15)
N7 0.019(10) 0.018(9) 0.017(11) -0.010(8) -0.005(8) -0.006(8)
N8 0.015(10) 0.014(9) 0.037(13) 0.005(9) -0.001(8) -0.011(8)
N9 0.010(4) 0.010(4) 0.010(4) -0.0009(10) -0.0011(11) -0.0031(15)
N10 0.014(7) 0.027(8) 0.025(8) -0.002(7) -0.014(6) -0.007(6)
O7W 0.037(11) 0.015(10) 0.041(12) -0.005(8) 0.001(9) -0.003(8)
O10W 0.12(2) 0.12(2) 0.12(2) -0.005(10) -0.017(10) -0.038(12)
O11W 0.099(19) 0.092(19) 0.10(2) -0.014(10) -0.016(10) -0.028(11)
O12W 0.10(2) 0.11(2) 0.10(2) -0.009(10) -0.010(10) -0.032(11)

loop_
_atom_type_symbol
_atom_type_description
_atom_type_scat_dispersion_real
_atom_type_scat_dispersion_imag
_atom_type_scat_source
C C 0.0033 0.0016 'International Tables Vol C Tables 4.2.6.8 and 6.1.1.4'
H H 0.0000 0.0000 'International Tables Vol C Tables 4.2.6.8 and 6.1.1.4'
N N 0.0061 0.0033 'International Tables Vol C Tables 4.2.6.8 and 6.1.1.4'
O O 0.0106 0.0060 'International Tables Vol C Tables 4.2.6.8 and 6.1.1.4'
Si Si 0.0817 0.0704 'International Tables Vol C Tables 4.2.6.8 and 6.1.1.4'
Cu Cu 0.3201 1.2651 'International Tables Vol C Tables 4.2.6.8 and 6.1.1.4'
Y Y -2.7962 3.5667 'International Tables Vol C Tables 4.2.6.8 and 6.1.1.4'
W W -0.8490 6.8722 'International Tables Vol C Tables 4.2.6.8 and 6.1.1.4'

loop_
_geom_angle_atom_site_label_1
_geom_angle_atom_site_label_2
_geom_angle_atom_site_label_3
_geom_angle
_geom_angle_site_symmetry_1
_geom_angle_site_symmetry_3
O22 W1 O1 102.4(6) . .
O22 W1 O18 94.4(6) . .
O1 W1 O18 103.9(6) . .
O22 W1 O28 94.7(6) . .
O1 W1 O28 94.7(6) . .
O18 W1 O28 157.1(5) . .
O22 W1 O29 166.8(7) . .
O1 W1 O29 90.7(6) . .
O18 W1 O29 83.2(5) . .
O28 W1 O29 83.2(5) . .
O22 W1 O38 94.7(6) . .
O1 W1 O38 160.4(5) . .
O18 W1 O38 84.1(5) . .
O28 W1 O38 74.1(5) . .
O29 W1 O38 72.2(5) . .
O2 W2 O19 104.8(7) . .
O2 W2 O14 98.9(6) . .
O19 W2 O14 93.4(6) . .
O2 W2 O18 104.0(6) . .
O19 W2 O18 93.2(6) . .
O14 W2 O18 153.7(6) . .
O2 W2 O15 93.3(6) . .
O19 W2 O15 161.9(6) . .
O14 W2 O15 84.4(5) . .
O18 W2 O15 81.5(5) . .
O2 W2 O37 162.1(6) . .
O19 W2 O37 91.5(6) . .
O14 W2 O37 72.3(6) . .
O18 W2 O37 82.1(5) . .
O15 W2 O37 70.7(5) . .
O3 W3 O21 101.0(6) . .
O3 W3 O35 101.6(6) . .
O21 W3 O35 97.1(6) . .
O3 W3 O24 97.9(6) . .
O21 W3 O24 91.4(6) . .
O35 W3 O24 156.7(5) . .
O3 W3 O20 93.9(6) . .
O21 W3 O20 164.8(5) . .
O35 W3 O20 82.8(6) . .
O24 W3 O20 83.3(6) . .
O3 W3 O39 169.7(6) . .
O21 W3 O39 81.9(5) . .
O35 W3 O39 87.7(5) . .
O24 W3 O39 72.0(5) . .
O20 W3 O39 82.9(5) . .
O4 W4 O16 100.7(7) . .
O4 W4 O13 100.7(6) . .
O16 W4 O13 89.8(6) . .
O4 W4 O14 101.1(7) . .
O16 W4 O14 158.0(6) . .
O13 W4 O14 88.8(6) . .
O4 W4 O35 100.7(6) . .
O16 W4 O35 85.9(6) . .
O13 W4 O35 158.6(6) . .
O14 W4 O35 87.4(6) . .
O4 W4 O37 172.1(7) . .
O16 W4 O37 86.3(5) . .
O13 W4 O37 75.4(5) . .
O14 W4 O37 72.2(6) . .
O35 W4 O37 83.4(5) . .
O5 W5 O15 101.4(6) . .
O5 W5 O17 98.8(6) . .
O15 W5 O17 88.9(6) . .
O5 W5 O13 102.8(6) . .
O15 W5 O13 91.5(6) . .
O17 W5 O13 157.9(6) . .
O5 W5 O34 102.8(6) . .
O15 W5 O34 155.7(5) . .
O17 W5 O34 86.1(6) . .
O13 W5 O34 84.5(6) . .
O5 W5 O37 173.6(6) . .
O15 W5 O37 74.0(5) . .
O17 W5 O37 85.7(5) . .
O13 W5 O37 73.2(5) . .
O34 W5 O37 82.0(5) . .
O6 W6 O29 102.5(7) . .
O6 W6 O17 101.6(7) . .
O29 W6 O17 88.9(7) . .
O6 W6 O31 99.3(6) . .
O29 W6 O31 90.4(6) . .
O17 W6 O31 158.8(6) . .
O6 W6 O32 100.5(7) . .
O29 W6 O32 157.0(6) . .
O17 W6 O32 86.4(6) . .
O31 W6 O32 86.0(6) . .
O6 W6 O38 172.0(6) . .
O29 W6 O38 73.7(5) . .
O17 W6 O38 85.5(5) . .
O31 W6 O38 74.0(5) . .
O32 W6 O38 83.6(5) . .
O7 W7 O28 98.8(7) . .
O7 W7 O33 103.3(6) . .
O28 W7 O33 91.3(6) . .
O7 W7 O31 100.8(6) . .
O28 W7 O31 87.7(6) . .
O33 W7 O31 155.7(6) . .
O7 W7 O27 102.1(7) . .
O28 W7 O27 159.1(6) . .
O33 W7 O27 84.6(6) . .
O31 W7 O27 87.7(6) . .
O7 W7 O38 170.3(6) . .
O28 W7 O38 72.4(5) . .
O33 W7 O38 81.3(5) . .
O31 W7 O38 75.3(5) . .
O27 W7 O38 86.7(5) . .
O8 W8 O25 104.4(6) . .
O8 W8 O27 101.4(7) . .
O25 W8 O27 89.0(6) . .
O8 W8 O26 101.1(7) . .
O25 W8 O26 90.2(6) . .
O27 W8 O26 157.0(7) . .
O8 W8 O36 98.4(6) . .
O25 W8 O36 157.3(6) . .
O27 W8 O36 86.3(6) . .
O26 W8 O36 85.7(6) . .
O8 W8 O12 168.7(6) . .
O25 W8 O12 85.5(5) . .
O27 W8 O12 83.9(6) . .
O26 W8 O12 73.1(6) . .
O36 W8 O12 71.9(5) . .
O9 W9 O20 103.1(7) . .
O9 W9 O26 101.8(8) . .
O20 W9 O26 94.5(6) . .
O9 W9 O16 100.5(8) . .
O20 W9 O16 87.1(6) . .
O26 W9 O16 156.6(6) . .
O9 W9 O30 99.2(7) . .
O20 W9 O30 157.2(6) . .
O26 W9 O30 85.4(6) . .
O16 W9 O30 84.3(6) . .
O9 W9 O12 168.7(7) . .
O20 W9 O12 87.4(5) . .
O26 W9 O12 72.8(6) . .
O16 W9 O12 84.0(5) . .
O30 W9 O12 70.8(5) . .
O23 W10 O10 98.7(7) . .
O23 W10 O24 93.7(6) . .
O10 W10 O24 97.6(6) . .
O23 W10 O33 94.0(6) . .
O10 W10 O33 102.2(6) . .
O24 W10 O33 157.3(6) . .
O23 W10 O25 166.4(6) . .
O10 W10 O25 94.7(6) . .
O24 W10 O25 86.9(6) . .
O33 W10 O25 80.8(6) . .
O23 W10 O39 82.6(6) . .
O10 W10 O39 172.4(5) . .
O24 W10 O39 74.9(5) . .
O33 W10 O39 85.0(5) . .
O25 W10 O39 84.4(5) . .
O11 W11 O32 100.5(6) . .
O11 W11 O34 98.7(6) . .
O32 W11 O34 88.0(6) . .
O11 W11 O30 98.6(6) . .
O32 W11 O30 160.9(6) . .
O34 W11 O30 89.1(6) . .
O11 W11 O36 99.3(6) . .
O32 W11 O36 87.8(6) . .
O34 W11 O36 162.1(5) . .
O30 W11 O36 89.2(6) . .
O11 W11 O12 171.7(6) . .
O32 W11 O12 85.6(6) . .
O34 W11 O12 87.0(5) . .
O30 W11 O12 75.3(5) . .
O36 W11 O12 75.3(5) . .
N1 Cu1 N6 174.3(7) . .
N1 Cu1 O3 93.3(6) . 1_545
N6 Cu1 O3 90.2(6) . 1_545
N1 Cu1 O1 85.7(6) . .
N6 Cu1 O1 89.8(6) . .
O3 Cu1 O1 165.9(5) 1_545 .
N1 Cu1 O4W 90.4(8) . .
N6 Cu1 O4W 93.9(7) . .
O3 Cu1 O4W 93.7(6) 1_545 .
O1 Cu1 O4W 100.4(6) . .
N8 Cu2 O10 170.3(8) . 2_855
N8 Cu2 N10 96.0(8) . 1_655
O10 Cu2 N10 88.0(7) 2_855 1_655
N8 Cu2 O5W 88.1(7) . .
O10 Cu2 O5W 86.1(6) 2_855 .
N10 Cu2 O5W 166.9(8) 1_655 .
N8 Cu2 O8 92.6(7) . 1_645
O10 Cu2 O8 96.0(6) 2_855 1_645
N10 Cu2 O8 92.9(7) 1_655 1_645
O5W Cu2 O8 99.3(6) . 1_645
N3 Cu3 N3 180.000 . 2_656
N3 Cu3 N5 90.8(8) . 2_756
N3 Cu3 N5 89.2(8) 2_656 2_756
N3 Cu3 N5 89.2(8) . 1_455
N3 Cu3 N5 90.8(8) 2_656 1_455
N5 Cu3 N5 180.000 2_756 1_455
O22 Y1 O21 123.0(5) . .
O22 Y1 O19 74.3(5) . .
O21 Y1 O19 77.7(5) . .
O22 Y1 O23 79.5(5) . .
O21 Y1 O23 73.8(5) . .
O19 Y1 O23 120.7(5) . .
O22 Y1 O11 135.4(5) . 1_655
O21 Y1 O11 82.6(5) . 1_655
O19 Y1 O11 150.2(5) . 1_655
O23 Y1 O11 73.7(5) . 1_655
O22 Y1 O1W 88.2(8) . .
O21 Y1 O1W 136.2(8) . .
O19 Y1 O1W 83.3(8) . .
O23 Y1 O1W 147.9(8) . .
O11 Y1 O1W 96.1(8) 1_655 .
O22 Y1 O3W 145.3(7) . .
O21 Y1 O3W 71.7(6) . .
O19 Y1 O3W 79.7(6) . .
O23 Y1 O3W 134.3(6) . .
O11 Y1 O3W 73.0(6) 1_655 .
O1W Y1 O3W 66.1(9) . .
O22 Y1 O2W 71.0(5) . .
O21 Y1 O2W 144.9(6) . .
O19 Y1 O2W 136.1(6) . .
O23 Y1 O2W 78.4(7) . .
O11 Y1 O2W 69.2(5) 1_655 .
O1W Y1 O2W 69.6(9) . .
O3W Y1 O2W 116.7(7) . .
O39 Si1 O12 109.0(8) . .
O39 Si1 O38 109.4(7) . .
O12 Si1 O38 108.6(7) . .
O39 Si1 O37 112.1(7) . .
O12 Si1 O37 110.2(8) . .
O38 Si1 O37 107.5(7) . .
W1 O1 Cu1 112.3(6) . .
W3 O3 Cu1 138.1(7) . 1_565
W8 O8 Cu2 142.7(8) . 1_465
W10 O10 Cu2 128.9(9) . 2_855
W11 O11 Y1 149.0(8) . 1_455
Si1 O12 W11 126.4(8) . .
Si1 O12 W8 124.5(7) . .
W11 O12 W8 93.3(5) . .
Si1 O12 W9 120.4(7) . .
W11 O12 W9 92.6(5) . .
W8 O12 W9 89.9(5) . .
W4 O13 W5 120.9(7) . .
W2 O14 W4 123.1(8) . .
W5 O15 W2 122.5(7) . .
W4 O16 W9 149.4(7) . .
W6 O17 W5 151.0(9) . .
W1 O18 W2 141.9(7) . .
W2 O19 Y1 156.6(7) . .
W9 O20 W3 150.4(8) . .
W3 O21 Y1 137.2(7) . .
W1 O22 Y1 156.9(8) . .
W10 O23 Y1 136.4(7) . .
W10 O24 W3 117.6(7) . .
W8 O25 W10 150.4(8) . .
W9 O26 W8 123.9(9) . .
W8 O27 W7 148.2(8) . .
W7 O28 W1 120.7(6) . .
W6 O29 W1 121.0(8) . .
W11 O30 W9 121.2(7) . .
W7 O31 W6 121.2(7) . .
W11 O32 W6 149.4(9) . .
W10 O33 W7 157.3(8) . .
W11 O34 W5 150.2(7) . .
W3 O35 W4 153.2(8) . .
W11 O36 W8 119.4(7) . .
Si1 O37 W4 123.7(8) . .
Si1 O37 W2 122.7(7) . .
W4 O37 W2 92.3(5) . .
Si1 O37 W5 125.6(7) . .
W4 O37 W5 90.3(4) . .
W2 O37 W5 92.7(5) . .
Si1 O38 W1 124.7(7) . .
Si1 O38 W7 123.5(7) . .
W1 O38 W7 92.6(4) . .
Si1 O38 W6 123.9(6) . .
W1 O38 W6 93.1(4) . .
W7 O38 W6 89.4(4) . .
Si1 O39 W10 128.2(8) . .
Si1 O39 W3 126.1(7) . .
W10 O39 W3 93.8(5) . .
N1 C1 C2 122.7(19) . .
C1 C2 C3 123.5(19) . .
C1 C2 N2 119.9(18) . .
C3 C2 N2 115.1(19) . .
C4 C3 C2 113(2) . .
C5 C4 C3 120(2) . .
C5 C4 N4 120.1(18) . .
C3 C4 N4 120(2) . .
N1 C5 C4 125.4(19) . .
N2 C6 N3 117(2) . .
N3 C7 C8 110(2) . .
N2 C8 C7 102(2) . .
C10 C9 N4 107(3) . .
C9 C10 N5 109(2) . .
N4 C11 N5 113(2) . .
C13 C12 N6 122.4(19) . .
C12 C13 C14 121.5(19) . .
C12 C13 N9 119.8(17) . .
C14 C13 N9 118.6(19) . .
C13 C14 C15 116(2) . .
C16 C15 C14 120.7(18) . .
C16 C15 N7 121.5(17) . .
C14 C15 N7 117.7(19) . .
N6 C16 C15 121.6(18) . .
N8 C17 N7 111(2) . .
N7 C18 C19 101(2) . .
N8 C19 C18 114(2) . .
N10 C20 N9 112.0(18) . .
C22 C21 N9 105(2) . .
C21 C22 N10 107(2) . .
C1 N1 C5 115.6(19) . .
C1 N1 Cu1 122.0(14) . .
C5 N1 Cu1 122.1(14) . .
C6 N2 C8 106.4(19) . .
C6 N2 C2 131(2) . .
C8 N2 C2 120.6(18) . .
C6 N3 C7 103(2) . .
C6 N3 Cu3 131(2) . .
C7 N3 Cu3 125.0(17) . .
C11 N4 C9 107(2) . .
C11 N4 C4 128(2) . .
C9 N4 C4 126(2) . .
C11 N5 C10 103(2) . .
C11 N5 Cu3 128.1(16) . 1_655
C10 N5 Cu3 128.6(16) . 1_655
C16 N6 C12 118.1(19) . .
C16 N6 Cu1 121.2(14) . .
C12 N6 Cu1 120.7(14) . .
C18 N7 C17 109.9(19) . .
C18 N7 C15 124.7(19) . .
C17 N7 C15 125.3(19) . .
C17 N8 C19 103.4(18) . .
C17 N8 Cu2 132.3(16) . .
C19 N8 Cu2 124.0(16) . .
C20 N9 C21 109.5(17) . .
C20 N9 C13 127.8(16) . .
C21 N9 C13 122.6(16) . .
C20 N10 C22 106.0(17) . .
C20 N10 Cu2 126.6(15) . 1_455
C22 N10 Cu2 127.5(14) . 1_455

loop_
_geom_bond_atom_site_label_1
_geom_bond_atom_site_label_2
_geom_bond_distance
_geom_bond_site_symmetry_2
W1 O22 1.758(13) .
W1 O1 1.766(12) .
W1 O18 1.885(12) .
W1 O28 1.951(14) .
W1 O29 2.103(13) .
W1 O38 2.262(12) .
W2 O2 1.690(16) .
W2 O19 1.772(14) .
W2 O14 1.910(14) .
W2 O18 1.935(12) .
W2 O15 2.083(12) .
W2 O37 2.353(15) .
W3 O3 1.781(12) .
W3 O21 1.781(15) .
W3 O35 1.879(13) .
W3 O24 1.968(14) .
W3 O20 2.042(14) .
W3 O39 2.270(12) .
W4 O4 1.707(13) .
W4 O16 1.893(14) .
W4 O13 1.895(13) .
W4 O14 1.938(15) .
W4 O35 1.942(13) .
W4 O37 2.337(12) .
W5 O5 1.734(14) .
W5 O15 1.829(13) .
W5 O17 1.927(14) .
W5 O13 1.954(14) .
W5 O34 1.958(14) .
W5 O37 2.388(13) .
W6 O6 1.724(15) .
W6 O29 1.799(15) .
W6 O17 1.902(15) .
W6 O31 1.938(15) .
W6 O32 1.981(14) .
W6 O38 2.417(11) .
W7 O7 1.694(16) .
W7 O28 1.902(14) .
W7 O33 1.904(13) .
W7 O31 1.927(13) .
W7 O27 1.949(13) .
W7 O38 2.370(13) .
W8 O8 1.731(16) .
W8 O25 1.825(13) .
W8 O27 1.876(12) .
W8 O26 1.943(15) .
W8 O36 1.970(12) .
W8 O12 2.373(14) .
W9 O9 1.723(14) .
W9 O20 1.823(13) .
W9 O26 1.892(16) .
W9 O16 1.944(14) .
W9 O30 1.961(13) .
W9 O12 2.417(14) .
W10 O23 1.751(14) .
W10 O10 1.770(15) .
W10 O24 1.868(13) .
W10 O33 1.901(13) .
W10 O25 2.033(14) .
W10 O39 2.225(13) .
W11 O11 1.732(12) .
W11 O32 1.864(13) .
W11 O34 1.886(14) .
W11 O30 1.917(14) .
W11 O36 1.929(15) .
W11 O12 2.255(13) .
Cu1 N1 1.938(19) .
Cu1 N6 1.962(18) .
Cu1 O3 2.001(13) 1_545
Cu1 O1 2.033(12) .
Cu1 O4W 2.175(16) .
Cu2 N8 1.913(17) .
Cu2 O10 1.941(14) 2_855
Cu2 N10 1.956(17) 1_655
Cu2 O5W 2.000(16) .
Cu2 O8 2.284(16) 1_645
Cu3 N3 1.94(2) .
Cu3 N3 1.94(2) 2_656
Cu3 N5 2.068(18) 2_756
Cu3 N5 2.068(18) 1_455
Y1 O22 2.264(13) .
Y1 O21 2.283(15) .
Y1 O19 2.296(14) .
Y1 O23 2.334(15) .
Y1 O11 2.341(13) 1_655
Y1 O1W 2.39(3) .
Y1 O3W 2.418(18) .
Y1 O2W 2.463(16) .
Si1 O39 1.610(13) .
Si1 O12 1.618(15) .
Si1 O38 1.629(12) .
Si1 O37 1.634(15) .
O3 Cu1 2.001(13) 1_565
O8 Cu2 2.284(16) 1_465
O10 Cu2 1.941(14) 2_855
O11 Y1 2.341(13) 1_455
O9W O10W 1.38(7) 1_455
C1 N1 1.34(2) .
C1 C2 1.34(3) .
C2 C3 1.42(3) .
C2 N2 1.49(2) .
C3 C4 1.41(3) .
C4 C5 1.37(3) .
C4 N4 1.41(3) .
C5 N1 1.34(3) .
C6 N2 1.24(3) .
C6 N3 1.29(3) .
C7 N3 1.31(3) .
C7 C8 1.41(3) .
C8 N2 1.39(3) .
C9 C10 1.34(4) .
C9 N4 1.38(4) .
C10 N5 1.42(3) .
C11 N4 1.33(3) .
C11 N5 1.33(3) .
C12 C13 1.36(3) .
C12 N6 1.37(3) .
C13 C14 1.38(3) .
C13 N9 1.43(2) .
C14 C15 1.41(3) .
C15 C16 1.39(3) .
C15 N7 1.42(2) .
C16 N6 1.33(2) .
C17 N8 1.32(3) .
C17 N7 1.39(3) .
C18 N7 1.37(3) .
C18 C19 1.41(3) .
C19 N8 1.37(3) .
C20 N10 1.30(3) .
C20 N9 1.32(2) .
C21 C22 1.37(3) .
C21 N9 1.40(3) .
C22 N10 1.46(3) .
N5 Cu3 2.068(18) 1_655
N10 Cu2 1.956(17) 1_455
O10W O9W 1.38(7) 1_655
